data_4075051
loop_
_publ_author_name
'Long, Nicholas J.'
'Wong, Chun K.'
'White, Andrew J. P.'

_publ_section_title
;
 Synthesis and Spectroscopic and Electronic Characterization of New
 Cis-Configured Di- to Multiplatinum Alkynyls
;
_journal_issue 10
_journal_name_full Organometallics
_journal_page_first 2525
_journal_paper_doi 10.1021/om060007a
_journal_volume 25
_journal_year 2006
_chemical_formula_sum 'C88 H76 P4 Pt2'
_chemical_formula_weight 1647.55
_chemical_name_systematic
; 
 ? 
;
_space_group_IT_number 2
_symmetry_cell_setting triclinic
_symmetry_space_group_name_Hall '-P 1'
_symmetry_space_group_name_H-M 'P -1'
_atom_sites_solution_hydrogens geom
_atom_sites_solution_primary direct
_atom_sites_solution_secondary difmap
_audit_creation_method SHELXL-97
_cell_angle_alpha 75.072(3)
_cell_angle_beta 79.571(3)
_cell_angle_gamma 88.599(3)
_cell_formula_units_Z 2
_cell_length_a 13.0775(4)
_cell_length_b 13.4008(5)
_cell_length_c 22.5520(7)
_cell_measurement_temperature 173(2)
_cell_measurement_theta_max 32.6549
_cell_measurement_theta_min 4.0597
_cell_volume 3754.7(2)
_computing_cell_refinement 'CrysAlis RED, Oxford Diffraction Ltd'
_computing_data_collection 'CrysAlis CCD, Oxford Diffraction Ltd'
_computing_data_reduction 'CrysAlis RED, Oxford Diffraction Ltd'
_computing_molecular_graphics 'Bruker SHELXTL'
_computing_publication_material 'Bruker SHELXTL'
_computing_structure_refinement 'SHELXL-97 (Sheldrick, 1997)'
_computing_structure_solution 'SHELXS-97 (Sheldrick, 1990)'
_diffrn_ambient_temperature 173(2)
_diffrn_detector_area_resol_mean 15.9863
_diffrn_measured_fraction_theta_full 0.896
_diffrn_measured_fraction_theta_max 0.896
_diffrn_measurement_device_type 'OD Xcalibur 3'
_diffrn_measurement_method \w
_diffrn_radiation_monochromator graphite
_diffrn_radiation_source 'Enhance (Mo) X-ray Source'
_diffrn_radiation_type MoK\a
_diffrn_radiation_wavelength 0.71073
_diffrn_reflns_av_R_equivalents 0.0370
_diffrn_reflns_av_sigmaI/netI 0.0463
_diffrn_reflns_limit_h_max 19
_diffrn_reflns_limit_h_min -19
_diffrn_reflns_limit_k_max 20
_diffrn_reflns_limit_k_min -20
_diffrn_reflns_limit_l_max 33
_diffrn_reflns_limit_l_min -29
_diffrn_reflns_number 37899
_diffrn_reflns_theta_full 32.73
_diffrn_reflns_theta_max 32.73
_diffrn_reflns_theta_min 4.07
_exptl_absorpt_coefficient_mu 3.851
_exptl_absorpt_correction_T_max 0.81455
_exptl_absorpt_correction_T_min 0.60091
_exptl_absorpt_correction_type 'numeric analytical'
_exptl_crystal_colour 'Pale yellow'
_exptl_crystal_density_diffrn 1.457
_exptl_crystal_density_method 'not measured'
_exptl_crystal_description plates
_exptl_crystal_F_000 1640
_exptl_crystal_size_max 0.20
_exptl_crystal_size_mid 0.11
_exptl_crystal_size_min 0.04
_refine_diff_density_max 4.446
_refine_diff_density_min -2.420
_refine_diff_density_rms 0.191
_refine_ls_extinction_method none
_refine_ls_goodness_of_fit_ref 1.171
_refine_ls_hydrogen_treatment mixed
_refine_ls_matrix_type full
_refine_ls_number_parameters 874
_refine_ls_number_reflns 24804
_refine_ls_number_restraints 111
_refine_ls_restrained_S_all 1.171
_refine_ls_R_factor_all 0.0993
_refine_ls_R_factor_gt 0.0835
_refine_ls_shift/su_max 0.001
_refine_ls_shift/su_mean 0.000
_refine_ls_structure_factor_coef Fsqd
_refine_ls_weighting_details 'calc w=1/[\s^2^(Fo^2^)+(0.0768P)^2^+22.0970P] where P=(Fo^2^+2Fc^2^)/3'
_refine_ls_weighting_scheme calc
_refine_ls_wR_factor_gt 0.1823
_refine_ls_wR_factor_ref 0.1935
_reflns_number_gt 20867
_reflns_number_total 24804
_reflns_threshold_expression >2sigma(I)
_cod_data_source_file om060007arom20060313_063554.cif
_cod_data_source_block Compound_2a
_cod_depositor_comments
;
The following automatic conversions were performed:

'_symmetry_cell_setting' value 'Triclinic' changed to 'triclinic'
according to /home/saulius/struct/CIF-dictionaries/cif_core.dic
dictionary named 'cif_core.dic' version 2.4.1 from 2010-06-29.

Automatic conversion script
Id: cif_fix_values 1715 2011-07-08 13:25:40Z adriana 
;
_cod_original_sg_symbol_H-M P-1
_cod_database_code 4075051

loop_
_symmetry_equiv_pos_as_xyz
'x, y, z'
'-x, -y, -z'

loop_
_atom_site_label
_atom_site_type_symbol
_atom_site_fract_x
_atom_site_fract_y
_atom_site_fract_z
_atom_site_U_iso_or_equiv
_atom_site_adp_type
_atom_site_occupancy
_atom_site_symmetry_multiplicity
_atom_site_calc_flag
_atom_site_refinement_flags
_atom_site_disorder_assembly
_atom_site_disorder_group
Pt Pt 0.774253(19) 0.70359(2) 0.290402(11) 0.03368(7) Uani 1 1 d . A .
P1 P 0.63829(15) 0.73253(16) 0.36298(9) 0.0381(4) Uani 1 1 d D . .
P2 P 0.68006(14) 0.79298(15) 0.21950(8) 0.0340(3) Uani 1 1 d . . .
C1 C 0.8792(5) 0.6752(6) 0.2196(3) 0.0361(14) Uani 1 1 d . . .
C2 C 0.9273(6) 0.6595(6) 0.1726(3) 0.0387(15) Uani 1 1 d . A .
C3 C 0.9756(6) 0.6443(6) 0.1115(3) 0.0382(14) Uani 1 1 d . . .
C4 C 0.9272(7) 0.6797(7) 0.0611(4) 0.0457(17) Uani 1 1 d . A .
H4A H 0.8625 0.7132 0.0661 0.055 Uiso 1 1 calc R . .
C5 C 0.9723(7) 0.6669(7) 0.0026(4) 0.0504(19) Uani 1 1 d . . .
H5A H 0.9385 0.6923 -0.0321 0.061 Uiso 1 1 calc R A .
C6 C 1.0653(7) 0.6177(6) -0.0052(4) 0.0449(17) Uani 1 1 d . A .
C7 C 1.1154(7) 0.5836(7) 0.0446(4) 0.051(2) Uani 1 1 d . . .
H7A H 1.1804 0.5508 0.0393 0.061 Uiso 1 1 calc R A .
C8 C 1.0703(7) 0.5972(7) 0.1038(4) 0.0503(19) Uani 1 1 d . A .
H8A H 1.1051 0.5739 0.1382 0.060 Uiso 1 1 calc R . .
C9 C 1.1098(8) 0.6023(7) -0.0662(5) 0.053(2) Uani 1 1 d . . .
C10 C 1.1424(9) 0.5910(9) -0.1159(5) 0.065(3) Uani 1 1 d . A .
H10 H 1.1689 0.5819 -0.1562 0.078 Uiso 1 1 calc R . .
C11 C 0.8574(6) 0.6285(6) 0.3552(3) 0.0357(14) Uani 1 1 d . . .
C12 C 0.9040(6) 0.5876(7) 0.3948(4) 0.0449(18) Uani 1 1 d . A .
C13 C 0.9531(6) 0.5427(7) 0.4477(4) 0.049(2) Uani 1 1 d . . .
C14 C 1.0450(7) 0.4890(8) 0.4418(4) 0.054(2) Uani 1 1 d . . .
H14 H 1.0765 0.4812 0.4019 0.065 Uiso 1 1 calc R . .
C15 C 0.9083(7) 0.5533(8) 0.5073(4) 0.052(2) Uani 1 1 d . . .
H15 H 0.8455 0.5897 0.5126 0.063 Uiso 1 1 calc R . .
C16 C 0.5583(6) 0.8306(7) 0.3225(4) 0.0466(18) Uani 1 1 d . A .
H16A H 0.4886 0.8302 0.3485 0.056 Uiso 1 1 calc R . .
H16B H 0.5910 0.8999 0.3141 0.056 Uiso 1 1 calc R . .
C17 C 0.5486(6) 0.8060(7) 0.2608(4) 0.0449(17) Uani 1 1 d . A .
H17A H 0.5127 0.8623 0.2352 0.054 Uiso 1 1 calc R . .
H17B H 0.5079 0.7410 0.2691 0.054 Uiso 1 1 calc R . .
C18 C 0.6583(6) 0.7793(6) 0.4301(4) 0.0422(16) Uani 1 1 d . A .
C19 C 0.7557(8) 0.7854(11) 0.4439(6) 0.076(3) Uani 1 1 d . . .
H19A H 0.8151 0.7681 0.4176 0.092 Uiso 1 1 calc R A .
C20 C 0.7673(11) 0.8172(13) 0.4972(6) 0.091(5) Uani 1 1 d . A .
H20A H 0.8350 0.8211 0.5063 0.110 Uiso 1 1 calc R . .
C21 C 0.6866(11) 0.8419(9) 0.5350(5) 0.072(3) Uani 1 1 d . . .
H21A H 0.6960 0.8624 0.5710 0.087 Uiso 1 1 calc R A .
C22 C 0.5895(11) 0.8374(11) 0.5212(6) 0.085(4) Uani 1 1 d . A .
H22A H 0.5308 0.8548 0.5479 0.102 Uiso 1 1 calc R . .
C23 C 0.5760(9) 0.8077(10) 0.4689(6) 0.074(3) Uani 1 1 d . . .
H23A H 0.5081 0.8069 0.4596 0.088 Uiso 1 1 calc R A .
C24 C 0.5505(5) 0.6190(5) 0.3951(5) 0.040(2) Uani 0.88(2) 1 d PGD A 1
C25 C 0.5893(5) 0.5218(5) 0.3940(6) 0.091(6) Uani 0.88(2) 1 d PGD A 1
H25 H 0.6614 0.5141 0.3803 0.109 Uiso 0.88(2) 1 calc PR A 1
C26 C 0.5224(6) 0.4359(4) 0.4129(6) 0.100(6) Uani 0.88(2) 1 d PGU A 1
H26 H 0.5489 0.3695 0.4121 0.120 Uiso 0.88(2) 1 calc PR A 1
C27 C 0.4168(6) 0.4472(6) 0.4329(6) 0.060(3) Uani 0.88(2) 1 d PG A 1
H27 H 0.3711 0.3885 0.4458 0.072 Uiso 0.88(2) 1 calc PR A 1
C28 C 0.3781(5) 0.5443(7) 0.4340(7) 0.094(6) Uani 0.88(2) 1 d PGU A 1
H28 H 0.3059 0.5520 0.4477 0.113 Uiso 0.88(2) 1 calc PR A 1
C29 C 0.4450(5) 0.6302(5) 0.4151(6) 0.096(6) Uani 0.88(2) 1 d PGDU A 1
H29 H 0.4185 0.6966 0.4159 0.115 Uiso 0.88(2) 1 calc PR A 1
C24A C 0.5455(12) 0.6246(13) 0.3778(19) 0.04(2) Uiso 0.12(2) 1 d PGD A 2
C25A C 0.5817(17) 0.5272(13) 0.3752(18) 0.015(9) Uiso 0.12(2) 1 d PGD A 2
H25A H 0.6542 0.5173 0.3641 0.018 Uiso 0.12(2) 1 calc PR A 2
C26A C 0.512(2) 0.4443(13) 0.3887(17) 0.016(9) Uiso 0.12(2) 1 d PG A 2
H26A H 0.5368 0.3777 0.3869 0.019 Uiso 0.12(2) 1 calc PR A 2
C27A C 0.406(2) 0.4588(19) 0.405(2) 0.09(4) Uiso 0.12(2) 1 d PG A 2
H27A H 0.3584 0.4022 0.4142 0.104 Uiso 0.12(2) 1 calc PR A 2
C28A C 0.3698(14) 0.556(2) 0.408(2) 0.034(14) Uiso 0.12(2) 1 d PG A 2
H28A H 0.2974 0.5661 0.4186 0.041 Uiso 0.12(2) 1 calc PR A 2
C29A C 0.4395(12) 0.6391(16) 0.3940(14) 0.004(8) Uiso 0.12(2) 1 d PGD A 2
H29A H 0.4147 0.7057 0.3958 0.005 Uiso 0.12(2) 1 calc PR A 2
C30 C 0.6616(6) 0.7362(6) 0.1571(4) 0.0399(15) Uani 1 1 d . A .
C31 C 0.6623(7) 0.6309(7) 0.1672(5) 0.0507(19) Uani 1 1 d . . .
H31A H 0.6766 0.5887 0.2055 0.061 Uiso 1 1 calc R A .
C32 C 0.6420(9) 0.5858(8) 0.1212(6) 0.063(3) Uani 1 1 d . A .
H32A H 0.6409 0.5128 0.1284 0.075 Uiso 1 1 calc R . .
C33 C 0.6233(9) 0.6486(9) 0.0647(5) 0.066(3) Uani 1 1 d . . .
H33A H 0.6105 0.6181 0.0330 0.079 Uiso 1 1 calc R A .
C34 C 0.6234(9) 0.7541(8) 0.0544(5) 0.061(3) Uani 1 1 d . A .
H34A H 0.6099 0.7964 0.0159 0.073 Uiso 1 1 calc R . .
C35 C 0.6431(7) 0.7987(7) 0.1005(4) 0.050(2) Uani 1 1 d . . .
H35A H 0.6439 0.8717 0.0934 0.060 Uiso 1 1 calc R A .
C36 C 0.7301(6) 0.9226(6) 0.1846(3) 0.0387(15) Uani 1 1 d . A .
C37 C 0.6686(7) 1.0104(7) 0.1831(4) 0.0480(18) Uani 1 1 d . . .
H37A H 0.5961 1.0023 0.1991 0.058 Uiso 1 1 calc R A .
C38 C 0.7121(9) 1.1076(8) 0.1587(5) 0.060(2) Uani 1 1 d . A .
H38A H 0.6701 1.1664 0.1589 0.072 Uiso 1 1 calc R . .
C39 C 0.8159(9) 1.1202(8) 0.1340(5) 0.063(3) Uani 1 1 d . . .
H39A H 0.8452 1.1878 0.1162 0.076 Uiso 1 1 calc R A .
C40 C 0.8798(7) 1.0343(7) 0.1348(5) 0.056(2) Uani 1 1 d . A .
H40A H 0.9519 1.0433 0.1178 0.067 Uiso 1 1 calc R . .
C41 C 0.8362(6) 0.9371(7) 0.1605(4) 0.0486(19) Uani 1 1 d . . .
H41A H 0.8791 0.8786 0.1618 0.058 Uiso 1 1 calc R A .
Pt' Pt 0.717332(18) 0.05537(2) 0.735930(11) 0.03023(7) Uani 1 1 d . B .
P1' P 0.82822(13) 0.13901(15) 0.77454(8) 0.0330(3) Uani 1 1 d . B .
P2' P 0.83797(14) 0.09086(15) 0.64678(8) 0.0338(3) Uani 1 1 d D . .
C1' C 0.6166(5) -0.0248(5) 0.7066(3) 0.0341(13) Uani 1 1 d . . .
C2' C 0.5532(6) -0.0800(6) 0.6976(4) 0.0398(15) Uani 1 1 d . B .
C3' C 0.4732(6) -0.1497(7) 0.6952(4) 0.0443(17) Uani 1 1 d . . .
C4' C 0.3851(8) -0.1157(7) 0.6714(5) 0.059(2) Uani 1 1 d . B .
H4'A H 0.3794 -0.0442 0.6524 0.071 Uiso 1 1 calc R . .
C5' C 0.3047(8) -0.1828(8) 0.6746(5) 0.061(2) Uani 1 1 d . . .
H5'A H 0.2447 -0.1576 0.6578 0.073 Uiso 1 1 calc R B .
C6' C 0.3120(8) -0.2880(7) 0.7024(4) 0.054(2) Uani 1 1 d . B .
C7' C 0.4015(11) -0.3235(9) 0.7228(7) 0.091(4) Uani 1 1 d U . .
H7'A H 0.4095 -0.3955 0.7389 0.109 Uiso 1 1 calc R B .
C8' C 0.4816(10) -0.2540(8) 0.7201(7) 0.079(4) Uani 1 1 d . B .
H8'A H 0.5427 -0.2793 0.7357 0.095 Uiso 1 1 calc R . .
C9' C 0.2299(9) -0.3609(8) 0.7062(5) 0.064(3) Uani 1 1 d . . .
C10' C 0.1648(10) -0.4208(9) 0.7089(6) 0.078(3) Uani 1 1 d . B .
H10' H 0.1118 -0.4695 0.7111 0.093 Uiso 1 1 calc R . .
C11' C 0.6234(5) 0.0257(5) 0.8195(3) 0.0310(12) Uani 1 1 d . . .
C12' C 0.5790(5) 0.0147(6) 0.8722(3) 0.0368(14) Uani 1 1 d . B .
C13' C 0.5371(5) 0.0059(6) 0.9368(3) 0.0336(13) Uani 1 1 d . . .
C14' C 0.4480(5) -0.0517(6) 0.9676(3) 0.0381(15) Uani 1 1 d . . .
H14' H 0.4121 -0.0873 0.9458 0.046 Uiso 1 1 calc R . .
C15' C 0.5892(5) 0.0577(6) 0.9697(3) 0.0367(14) Uani 1 1 d . . .
H15' H 0.6506 0.0973 0.9489 0.044 Uiso 1 1 calc R . .
C16' C 0.9566(5) 0.1435(7) 0.7243(4) 0.0424(17) Uani 1 1 d . . .
H16C H 1.0025 0.1955 0.7312 0.051 Uiso 1 1 calc R B .
H16D H 0.9895 0.0753 0.7344 0.051 Uiso 1 1 calc R . .
C17' C 0.9414(6) 0.1721(7) 0.6566(4) 0.0448(18) Uani 1 1 d . B .
H17C H 1.0071 0.1626 0.6292 0.054 Uiso 1 1 calc R . .
H17D H 0.9228 0.2457 0.6443 0.054 Uiso 1 1 calc R . .
C18' C 0.8468(5) 0.0828(6) 0.8541(3) 0.0378(15) Uani 1 1 d . . .
C19' C 0.8278(6) -0.0241(7) 0.8804(4) 0.0446(17) Uani 1 1 d . B .
H19B H 0.8081 -0.0662 0.8561 0.053 Uiso 1 1 calc R . .
C20' C 0.8380(7) -0.0670(7) 0.9413(4) 0.0502(19) Uani 1 1 d . . .
H20B H 0.8243 -0.1388 0.9590 0.060 Uiso 1 1 calc R B .
C21' C 0.8676(7) -0.0076(8) 0.9768(4) 0.057(2) Uani 1 1 d . B .
H21B H 0.8755 -0.0384 1.0185 0.068 Uiso 1 1 calc R . .
C22' C 0.8857(8) 0.0966(8) 0.9518(4) 0.058(2) Uani 1 1 d . . .
H22B H 0.9052 0.1380 0.9766 0.070 Uiso 1 1 calc R B .
C23' C 0.8755(6) 0.1421(7) 0.8899(4) 0.0455(17) Uani 1 1 d . B .
H23B H 0.8886 0.2141 0.8727 0.055 Uiso 1 1 calc R . .
C24' C 0.7914(6) 0.2712(6) 0.7709(3) 0.0391(15) Uani 1 1 d . . .
C25' C 0.6900(8) 0.2897(8) 0.7964(6) 0.067(3) Uani 1 1 d . B .
H25B H 0.6428 0.2331 0.8159 0.080 Uiso 1 1 calc R . .
C26' C 0.6577(10) 0.3874(9) 0.7939(8) 0.090(4) Uani 1 1 d . . .
H26B H 0.5881 0.3995 0.8111 0.108 Uiso 1 1 calc R B .
C27' C 0.7279(11) 0.4699(9) 0.7658(7) 0.087(4) Uani 1 1 d . B .
H27B H 0.7054 0.5383 0.7641 0.104 Uiso 1 1 calc R . .
C28' C 0.8267(9) 0.4547(7) 0.7409(5) 0.056(2) Uani 1 1 d . . .
H28B H 0.8732 0.5121 0.7221 0.068 Uiso 1 1 calc R B .
C29' C 0.8607(7) 0.3551(6) 0.7428(4) 0.0448(17) Uani 1 1 d . B .
H29B H 0.9304 0.3440 0.7252 0.054 Uiso 1 1 calc R . .
C30' C 0.7973(6) 0.1568(6) 0.5739(3) 0.0365(14) Uani 1 1 d . B .
C31' C 0.8311(7) 0.2546(6) 0.5386(4) 0.0443(17) Uani 1 1 d . . .
H31B H 0.8805 0.2910 0.5518 0.053 Uiso 1 1 calc R B .
C32' C 0.7943(8) 0.2999(7) 0.4848(4) 0.055(2) Uani 1 1 d . B .
H32B H 0.8167 0.3682 0.4620 0.066 Uiso 1 1 calc R . .
C33' C 0.7264(7) 0.2482(8) 0.4639(4) 0.054(2) Uani 1 1 d . . .
H33B H 0.7022 0.2796 0.4263 0.064 Uiso 1 1 calc R B .
C34' C 0.6923(8) 0.1487(8) 0.4978(4) 0.054(2) Uani 1 1 d . B .
H34B H 0.6465 0.1111 0.4829 0.064 Uiso 1 1 calc R . .
C35' C 0.7255(7) 0.1052(7) 0.5534(4) 0.0473(18) Uani 1 1 d . . .
H35B H 0.6990 0.0391 0.5778 0.057 Uiso 1 1 calc R B .
C36' C 0.9002(6) -0.0254(4) 0.6303(4) 0.036(4) Uani 0.84(2) 1 d PGD B 1
C37' C 0.9930(8) -0.0187(5) 0.5881(6) 0.076(5) Uani 0.84(2) 1 d PGD B 1
H37' H 1.0249 0.0469 0.5671 0.092 Uiso 0.84(2) 1 calc PR B 1
C38' C 1.0391(8) -0.1079(7) 0.5764(6) 0.089(7) Uani 0.84(2) 1 d PG B 1
H38' H 1.1026 -0.1033 0.5475 0.107 Uiso 0.84(2) 1 calc PR B 1
C39' C 0.9924(9) -0.2039(6) 0.6070(6) 0.081(6) Uani 0.84(2) 1 d PG B 1
H39' H 1.0239 -0.2649 0.5991 0.097 Uiso 0.84(2) 1 calc PR B 1
C40' C 0.8996(9) -0.2107(4) 0.6493(7) 0.094(7) Uani 0.84(2) 1 d PG B 1
H40' H 0.8677 -0.2763 0.6702 0.112 Uiso 0.84(2) 1 calc PR B 1
C41' C 0.8534(7) -0.1214(5) 0.6609(6) 0.067(4) Uani 0.84(2) 1 d PGD B 1
H41' H 0.7900 -0.1260 0.6898 0.081 Uiso 0.84(2) 1 calc PR B 1
C36B C 0.909(4) -0.0243(17) 0.6356(11) 0.06(4) Uiso 0.16(2) 1 d PGD B 2
C37B C 0.966(2) -0.0250(19) 0.5773(11) 0.022(9) Uiso 0.16(2) 1 d PGD B 2
H37B H 0.9700 0.0353 0.5437 0.027 Uiso 0.16(2) 1 calc PR B 2
C38B C 1.016(3) -0.114(2) 0.5682(16) 0.027(10) Uiso 0.16(2) 1 d PG B 2
H38B H 1.0546 -0.1143 0.5284 0.033 Uiso 0.16(2) 1 calc PR B 2
C39B C 1.009(4) -0.202(2) 0.617(2) 0.14(6) Uiso 0.16(2) 1 d PG B 2
H39B H 1.0438 -0.2629 0.6112 0.165 Uiso 0.16(2) 1 calc PR B 2
C40B C 0.953(4) -0.2014(18) 0.6758(19) 0.058(16) Uiso 0.16(2) 1 d PG B 2
H40B H 0.9484 -0.2617 0.7094 0.069 Uiso 0.16(2) 1 calc PR B 2
C41B C 0.902(4) -0.1126(19) 0.6849(14) 0.068(19) Uiso 0.16(2) 1 d PGD B 2
H41B H 0.8637 -0.1121 0.7247 0.082 Uiso 0.16(2) 1 calc PR B 2
C51 C 0.134(2) 0.305(2) 0.1657(12) 0.112(12) Uani 0.65(2) 1 d PD C 1
H51A H 0.0866 0.3398 0.1384 0.168 Uiso 0.65(2) 1 calc PR C 1
H51B H 0.1342 0.3393 0.1990 0.168 Uiso 0.65(2) 1 calc PR C 1
H51C H 0.1110 0.2325 0.1840 0.168 Uiso 0.65(2) 1 calc PR C 1
C52 C 0.2364(16) 0.308(2) 0.1302(11) 0.098(8) Uani 0.65(2) 1 d PD C 1
H52A H 0.2551 0.3820 0.1101 0.118 Uiso 0.65(2) 1 calc PR C 1
H52B H 0.2328 0.2748 0.0963 0.118 Uiso 0.65(2) 1 calc PR C 1
C53 C 0.3212(13) 0.2638(14) 0.1594(8) 0.083(7) Uani 0.65(2) 1 d PD C 1
H53A H 0.3010 0.1913 0.1815 0.100 Uiso 0.65(2) 1 calc PR C 1
H53B H 0.3276 0.3002 0.1916 0.100 Uiso 0.65(2) 1 calc PR C 1
C54 C 0.4230(13) 0.2632(13) 0.1226(9) 0.086(7) Uani 0.65(2) 1 d PD C 1
H54A H 0.4654 0.2162 0.1495 0.103 Uiso 0.65(2) 1 calc PR C 1
H54B H 0.4154 0.2309 0.0887 0.103 Uiso 0.65(2) 1 calc PR C 1
C55 C 0.482(2) 0.3563(18) 0.0945(12) 0.110(9) Uani 0.65(2) 1 d PD C 1
H55A H 0.4942 0.3863 0.1285 0.132 Uiso 0.65(2) 1 calc PR C 1
H55B H 0.4385 0.4050 0.0696 0.132 Uiso 0.65(2) 1 calc PR C 1
C56 C 0.582(2) 0.3548(17) 0.0548(16) 0.147(15) Uani 0.65(2) 1 d PD C 1
H56A H 0.6123 0.4248 0.0400 0.221 Uiso 0.65(2) 1 calc PR C 1
H56B H 0.5722 0.3297 0.0190 0.221 Uiso 0.65(2) 1 calc PR C 1
H56C H 0.6281 0.3089 0.0784 0.221 Uiso 0.65(2) 1 calc PR C 1
C51A C 0.040(4) 0.218(6) 0.208(4) 0.19(3) Uiso 0.35(2) 1 d PD C 2
H51D H -0.0212 0.2290 0.1886 0.280 Uiso 0.35(2) 1 calc PR C 2
H51E H 0.0216 0.2217 0.2517 0.280 Uiso 0.35(2) 1 calc PR C 2
H51F H 0.0677 0.1491 0.2074 0.280 Uiso 0.35(2) 1 calc PR C 2
C52A C 0.118(4) 0.295(6) 0.175(6) 0.33(10) Uiso 0.35(2) 1 d PD C 2
H52C H 0.1004 0.3575 0.1900 0.395 Uiso 0.35(2) 1 calc PR C 2
H52D H 0.1112 0.3121 0.1307 0.395 Uiso 0.35(2) 1 calc PR C 2
C53A C 0.226(4) 0.276(8) 0.177(3) 0.22(5) Uiso 0.35(2) 1 d PD C 2
H53C H 0.2424 0.3035 0.2114 0.263 Uiso 0.35(2) 1 calc PR C 2
H53D H 0.2335 0.2004 0.1901 0.263 Uiso 0.35(2) 1 calc PR C 2
C54A C 0.304(4) 0.315(7) 0.124(3) 0.20(4) Uiso 0.35(2) 1 d PD C 2
H54C H 0.3069 0.2669 0.0970 0.235 Uiso 0.35(2) 1 calc PR C 2
H54D H 0.2785 0.3816 0.1004 0.235 Uiso 0.35(2) 1 calc PR C 2
C55A C 0.408(4) 0.334(4) 0.129(3) 0.13(2) Uiso 0.35(2) 1 d PD C 2
H55C H 0.4093 0.3211 0.1741 0.151 Uiso 0.35(2) 1 calc PR C 2
H55D H 0.4230 0.4088 0.1105 0.151 Uiso 0.35(2) 1 calc PR C 2
C56A C 0.493(5) 0.281(7) 0.103(4) 0.19(4) Uiso 0.35(2) 1 d PD C 2
H56D H 0.5490 0.3301 0.0799 0.281 Uiso 0.35(2) 1 calc PR C 2
H56E H 0.4698 0.2444 0.0752 0.281 Uiso 0.35(2) 1 calc PR C 2
H56F H 0.5184 0.2303 0.1370 0.281 Uiso 0.35(2) 1 calc PR C 2

loop_
_atom_site_aniso_label
_atom_site_aniso_U_11
_atom_site_aniso_U_22
_atom_site_aniso_U_33
_atom_site_aniso_U_23
_atom_site_aniso_U_13
_atom_site_aniso_U_12
Pt 0.02780(12) 0.04270(15) 0.02761(12) -0.00350(10) -0.00535(9) -0.00007(10)
P1 0.0328(8) 0.0494(11) 0.0306(8) -0.0103(7) -0.0012(7) -0.0029(7)
P2 0.0279(8) 0.0420(9) 0.0314(8) -0.0075(7) -0.0069(6) 0.0039(7)
C1 0.031(3) 0.047(4) 0.028(3) -0.005(3) -0.006(2) -0.003(3)
C2 0.034(3) 0.044(4) 0.035(3) -0.006(3) -0.006(3) 0.001(3)
C3 0.042(4) 0.040(4) 0.033(3) -0.007(3) -0.008(3) -0.001(3)
C4 0.048(4) 0.052(4) 0.039(4) -0.018(3) -0.006(3) 0.007(3)
C5 0.060(5) 0.053(5) 0.039(4) -0.010(3) -0.012(4) 0.007(4)
C6 0.057(5) 0.036(4) 0.040(4) -0.010(3) -0.007(3) 0.003(3)
C7 0.054(5) 0.055(5) 0.042(4) -0.015(4) -0.003(4) 0.014(4)
C8 0.048(4) 0.058(5) 0.046(4) -0.013(4) -0.015(4) 0.011(4)
C9 0.060(5) 0.044(4) 0.054(5) -0.016(4) -0.008(4) 0.002(4)
C10 0.074(7) 0.071(7) 0.053(6) -0.023(5) -0.007(5) 0.008(5)
C11 0.037(3) 0.043(4) 0.026(3) -0.007(3) -0.005(2) -0.008(3)
C12 0.042(4) 0.054(5) 0.033(3) 0.005(3) -0.013(3) -0.010(3)
C13 0.038(4) 0.063(5) 0.039(4) 0.005(3) -0.013(3) -0.014(4)
C14 0.049(5) 0.076(6) 0.035(4) -0.004(4) -0.015(3) 0.000(4)
C15 0.038(4) 0.076(6) 0.037(4) -0.002(4) -0.009(3) 0.000(4)
C16 0.035(4) 0.064(5) 0.039(4) -0.014(4) -0.003(3) 0.011(3)
C17 0.029(3) 0.058(5) 0.047(4) -0.012(4) -0.009(3) 0.012(3)
C18 0.047(4) 0.041(4) 0.037(4) -0.011(3) -0.003(3) -0.003(3)
C19 0.049(5) 0.123(10) 0.068(7) -0.048(7) -0.002(5) -0.022(6)
C20 0.078(8) 0.140(12) 0.071(8) -0.052(8) -0.008(6) -0.043(8)
C21 0.106(9) 0.063(6) 0.060(6) -0.035(5) -0.016(6) -0.009(6)
C22 0.091(9) 0.112(10) 0.074(8) -0.061(8) -0.019(7) 0.028(8)
C23 0.063(6) 0.104(9) 0.068(7) -0.046(7) -0.017(5) 0.017(6)
C24 0.034(4) 0.059(6) 0.029(5) -0.017(3) 0.000(3) -0.003(3)
C25 0.039(6) 0.062(8) 0.144(17) 0.010(8) 0.001(8) 0.004(5)
C26 0.062(8) 0.057(7) 0.145(14) 0.016(8) 0.013(9) -0.002(6)
C27 0.047(6) 0.070(7) 0.057(7) -0.011(5) 0.003(5) -0.024(5)
C28 0.057(7) 0.075(8) 0.139(14) -0.044(9) 0.036(8) -0.018(6)
C29 0.074(8) 0.068(8) 0.139(13) -0.058(9) 0.045(8) -0.015(6)
C30 0.032(3) 0.047(4) 0.041(4) -0.007(3) -0.016(3) 0.007(3)
C31 0.048(4) 0.049(5) 0.056(5) -0.008(4) -0.018(4) -0.004(4)
C32 0.068(6) 0.051(5) 0.080(7) -0.030(5) -0.024(5) -0.002(4)
C33 0.066(6) 0.077(7) 0.074(7) -0.040(6) -0.035(5) 0.017(5)
C34 0.079(7) 0.066(6) 0.050(5) -0.021(4) -0.036(5) 0.030(5)
C35 0.059(5) 0.056(5) 0.043(4) -0.017(4) -0.025(4) 0.020(4)
C36 0.041(4) 0.042(4) 0.031(3) -0.004(3) -0.011(3) 0.001(3)
C37 0.049(4) 0.046(4) 0.050(5) -0.015(4) -0.010(4) 0.011(3)
C38 0.068(6) 0.046(5) 0.066(6) -0.016(4) -0.010(5) 0.007(4)
C39 0.077(7) 0.046(5) 0.063(6) -0.003(4) -0.013(5) -0.010(5)
C40 0.043(4) 0.046(5) 0.066(6) -0.001(4) 0.001(4) -0.003(4)
C41 0.033(4) 0.047(4) 0.061(5) -0.005(4) -0.008(3) 0.004(3)
Pt' 0.02487(11) 0.04184(14) 0.02452(11) -0.01252(9) 0.00020(8) -0.00155(9)
P1' 0.0262(7) 0.0437(9) 0.0306(8) -0.0130(7) -0.0038(6) -0.0003(6)
P2' 0.0310(8) 0.0409(9) 0.0293(8) -0.0143(7) 0.0031(6) -0.0021(7)
C1' 0.033(3) 0.034(3) 0.029(3) -0.004(2) 0.004(2) -0.003(2)
C2' 0.039(4) 0.046(4) 0.039(4) -0.018(3) -0.007(3) 0.002(3)
C3' 0.046(4) 0.052(4) 0.040(4) -0.022(3) -0.004(3) -0.011(3)
C4' 0.061(6) 0.043(4) 0.084(7) -0.021(5) -0.033(5) -0.004(4)
C5' 0.054(5) 0.058(5) 0.080(7) -0.026(5) -0.026(5) 0.016(4)
C6' 0.070(6) 0.054(5) 0.035(4) -0.004(3) -0.013(4) -0.013(4)
C7' 0.095(8) 0.054(6) 0.121(10) 0.013(6) -0.060(8) -0.027(6)
C8' 0.075(7) 0.051(5) 0.119(10) -0.007(6) -0.057(7) -0.010(5)
C9' 0.085(7) 0.054(5) 0.056(5) -0.015(4) -0.018(5) -0.024(5)
C10' 0.083(8) 0.069(7) 0.080(8) -0.010(6) -0.020(6) -0.029(6)
C11' 0.030(3) 0.034(3) 0.028(3) -0.008(2) -0.006(2) 0.009(2)
C12' 0.031(3) 0.049(4) 0.030(3) -0.010(3) -0.006(2) 0.007(3)
C13' 0.031(3) 0.045(4) 0.022(3) -0.006(2) -0.002(2) 0.006(3)
C14' 0.033(3) 0.053(4) 0.028(3) -0.014(3) 0.000(2) -0.001(3)
C15' 0.032(3) 0.044(4) 0.028(3) -0.006(3) 0.004(2) 0.000(3)
C16' 0.020(3) 0.057(4) 0.052(4) -0.020(4) -0.002(3) -0.011(3)
C17' 0.031(3) 0.067(5) 0.038(4) -0.019(4) 0.003(3) -0.014(3)
C18' 0.029(3) 0.052(4) 0.037(3) -0.018(3) -0.009(3) 0.007(3)
C19' 0.040(4) 0.050(4) 0.048(4) -0.014(3) -0.017(3) 0.006(3)
C20' 0.041(4) 0.054(5) 0.053(5) -0.005(4) -0.013(4) 0.001(3)
C21' 0.046(4) 0.076(6) 0.042(4) 0.005(4) -0.019(4) -0.003(4)
C22' 0.063(6) 0.076(6) 0.042(4) -0.016(4) -0.022(4) -0.011(5)
C23' 0.043(4) 0.051(4) 0.042(4) -0.007(3) -0.013(3) -0.011(3)
C24' 0.038(3) 0.050(4) 0.035(3) -0.015(3) -0.015(3) 0.002(3)
C25' 0.045(5) 0.057(6) 0.103(9) -0.035(6) 0.000(5) -0.003(4)
C26' 0.063(7) 0.062(7) 0.154(14) -0.055(8) -0.003(8) 0.011(5)
C27' 0.096(9) 0.046(6) 0.132(12) -0.049(7) -0.021(8) 0.023(6)
C28' 0.071(6) 0.035(4) 0.061(6) -0.008(4) -0.013(5) -0.010(4)
C29' 0.053(4) 0.049(4) 0.036(4) -0.012(3) -0.013(3) -0.003(3)
C30' 0.042(4) 0.040(4) 0.026(3) -0.011(3) 0.004(3) 0.000(3)
C31' 0.051(4) 0.036(4) 0.043(4) -0.012(3) 0.000(3) 0.000(3)
C32' 0.072(6) 0.036(4) 0.048(5) -0.008(3) 0.005(4) 0.006(4)
C33' 0.053(5) 0.065(6) 0.035(4) -0.008(4) 0.002(3) 0.007(4)
C34' 0.057(5) 0.066(6) 0.037(4) -0.014(4) -0.003(4) -0.004(4)
C35' 0.048(4) 0.056(5) 0.033(4) -0.012(3) 0.004(3) -0.010(4)
C36' 0.032(5) 0.049(7) 0.025(4) -0.013(3) 0.005(3) 0.006(3)
C37' 0.051(8) 0.077(9) 0.089(11) -0.027(8) 0.030(8) 0.001(6)
C38' 0.069(11) 0.104(13) 0.087(12) -0.039(10) 0.026(9) 0.023(9)
C39' 0.095(11) 0.060(8) 0.072(9) -0.015(6) 0.022(7) 0.042(8)
C40' 0.084(11) 0.056(8) 0.119(14) -0.022(8) 0.034(11) 0.011(7)
C41' 0.060(7) 0.044(6) 0.088(10) -0.022(6) 0.018(7) 0.010(5)
C51 0.18(3) 0.086(15) 0.088(17) -0.025(12) -0.08(2) 0.050(18)
C52 0.083(16) 0.13(2) 0.094(18) -0.028(16) -0.032(13) -0.017(15)
C53 0.124(19) 0.060(11) 0.066(11) -0.005(9) -0.038(12) 0.000(11)
C54 0.097(16) 0.073(13) 0.113(18) -0.043(12) -0.054(15) 0.005(11)
C55 0.11(2) 0.12(2) 0.11(2) -0.038(18) -0.042(17) -0.023(17)
C56 0.14(3) 0.058(13) 0.26(5) -0.032(19) -0.09(3) -0.007(15)

loop_
_atom_type_symbol
_atom_type_description
_atom_type_scat_dispersion_real
_atom_type_scat_dispersion_imag
_atom_type_scat_source
C C 0.0033 0.0016 'International Tables Vol C Tables 4.2.6.8 and 6.1.1.4'
H H 0.0000 0.0000 'International Tables Vol C Tables 4.2.6.8 and 6.1.1.4'
P P 0.1023 0.0942 'International Tables Vol C Tables 4.2.6.8 and 6.1.1.4'
Pt Pt -1.7033 8.3905 'International Tables Vol C Tables 4.2.6.8 and 6.1.1.4'

loop_
_geom_angle_atom_site_label_1
_geom_angle_atom_site_label_2
_geom_angle_atom_site_label_3
_geom_angle
_geom_angle_site_symmetry_1
_geom_angle_site_symmetry_3
C1 Pt C11 92.6(3) . .
C1 Pt P2 89.0(2) . .
C11 Pt P2 177.8(2) . .
C1 Pt P1 172.1(2) . .
C11 Pt P1 93.8(2) . .
P2 Pt P1 84.82(7) . .
C16 P1 C24A 96.0(10) . .
C16 P1 C24 103.9(4) . .
C24A P1 C24 12.4(13) . .
C16 P1 C18 103.9(4) . .
C24A P1 C18 117.7(13) . .
C24 P1 C18 106.2(4) . .
C16 P1 Pt 107.6(3) . .
C24A P1 Pt 105.9(8) . .
C24 P1 Pt 111.6(3) . .
C18 P1 Pt 122.0(3) . .
C36 P2 C30 107.9(4) . .
C36 P2 C17 105.7(4) . .
C30 P2 C17 104.7(4) . .
C36 P2 Pt 111.9(2) . .
C30 P2 Pt 117.7(2) . .
C17 P2 Pt 108.1(3) . .
C2 C1 Pt 168.9(6) . .
C1 C2 C3 173.2(8) . .
C4 C3 C8 119.5(7) . .
C4 C3 C2 119.7(7) . .
C8 C3 C2 120.8(7) . .
C3 C4 C5 120.5(8) . .
C6 C5 C4 120.4(8) . .
C5 C6 C7 119.6(8) . .
C5 C6 C9 119.7(8) . .
C7 C6 C9 120.7(8) . .
C6 C7 C8 120.1(8) . .
C3 C8 C7 119.8(8) . .
C10 C9 C6 177.7(11) . .
C12 C11 Pt 176.8(7) . .
C11 C12 C13 173.7(10) . .
C14 C13 C15 118.0(7) . .
C14 C13 C12 121.9(8) . .
C15 C13 C12 120.1(8) . .
C15 C14 C13 121.5(9) 2_766 .
C14 C15 C13 120.5(9) 2_766 .
C17 C16 P1 108.0(6) . .
C16 C17 P2 107.7(5) . .
C23 C18 C19 117.4(9) . .
C23 C18 P1 121.1(7) . .
C19 C18 P1 121.5(7) . .
C18 C19 C20 119.8(11) . .
C21 C20 C19 122.0(12) . .
C20 C21 C22 118.7(10) . .
C21 C22 C23 120.6(11) . .
C18 C23 C22 121.5(11) . .
C25 C24 C29 120.0 . .
C25 C24 P1 119.0(3) . .
C29 C24 P1 120.7(4) . .
C26 C25 C24 120.0 . .
C25 C26 C27 120.0 . .
C28 C27 C26 120.0 . .
C29 C28 C27 120.0 . .
C28 C29 C24 120.0 . .
C25A C24A C29A 120.0 . .
C25A C24A P1 119.8(7) . .
C29A C24A P1 120.2(7) . .
C24A C25A C26A 120.0 . .
C27A C26A C25A 120.0 . .
C28A C27A C26A 120.0 . .
C29A C28A C27A 120.0 . .
C28A C29A C24A 120.0 . .
C31 C30 C35 120.4(8) . .
C31 C30 P2 119.1(6) . .
C35 C30 P2 120.5(6) . .
C30 C31 C32 119.9(9) . .
C31 C32 C33 119.6(9) . .
C34 C33 C32 120.5(9) . .
C33 C34 C35 119.8(9) . .
C34 C35 C30 119.9(9) . .
C41 C36 C37 118.3(8) . .
C41 C36 P2 118.4(6) . .
C37 C36 P2 123.3(6) . .
C38 C37 C36 120.7(9) . .
C39 C38 C37 120.1(9) . .
C38 C39 C40 120.7(9) . .
C41 C40 C39 118.9(9) . .
C40 C41 C36 121.2(8) . .
C11' Pt' C1' 88.8(3) . .
C11' Pt' P2' 173.7(2) . .
C1' Pt' P2' 96.88(18) . .
C11' Pt' P1' 88.4(2) . .
C1' Pt' P1' 176.66(19) . .
P2' Pt' P1' 85.80(6) . .
C24' P1' C18' 106.0(3) . .
C24' P1' C16' 107.1(4) . .
C18' P1' C16' 106.6(4) . .
C24' P1' Pt' 112.0(2) . .
C18' P1' Pt' 117.6(3) . .
C16' P1' Pt' 106.9(2) . .
C30' P2' C36B 108.6(11) . .
C30' P2' C36' 103.8(4) . .
C36B P2' C36' 5.7(17) . .
C30' P2' C17' 106.3(4) . .
C36B P2' C17' 101.9(17) . .
C36' P2' C17' 106.6(4) . .
C30' P2' Pt' 118.6(2) . .
C36B P2' Pt' 111.8(8) . .
C36' P2' Pt' 112.6(2) . .
C17' P2' Pt' 108.2(2) . .
C2' C1' Pt' 171.0(6) . .
C1' C2' C3' 172.8(8) . .
C8' C3' C4' 118.2(8) . .
C8' C3' C2' 119.4(8) . .
C4' C3' C2' 122.3(8) . .
C3' C4' C5' 121.6(9) . .
C4' C5' C6' 119.8(9) . .
C7' C6' C5' 119.1(9) . .
C7' C6' C9' 119.3(10) . .
C5' C6' C9' 121.5(10) . .
C6' C7' C8' 120.2(10) . .
C3' C8' C7' 121.0(10) . .
C10' C9' C6' 179.0(15) . .
C12' C11' Pt' 170.2(6) . .
C11' C12' C13' 173.1(8) . .
C14' C13' C15' 119.1(6) . .
C14' C13' C12' 122.5(7) . .
C15' C13' C12' 118.4(6) . .
C13' C14' C15' 120.1(7) . 2_657
C14' C15' C13' 120.7(6) 2_657 .
C17' C16' P1' 108.2(5) . .
C16' C17' P2' 110.3(5) . .
C23' C18' C19' 119.1(7) . .
C23' C18' P1' 121.7(6) . .
C19' C18' P1' 119.1(6) . .
C20' C19' C18' 119.8(8) . .
C21' C20' C19' 120.9(9) . .
C20' C21' C22' 119.9(8) . .
C21' C22' C23' 120.1(8) . .
C18' C23' C22' 120.1(8) . .
C25' C24' C29' 119.1(8) . .
C25' C24' P1' 118.4(7) . .
C29' C24' P1' 122.5(6) . .
C26' C25' C24' 120.8(10) . .
C25' C26' C27' 119.2(11) . .
C28' C27' C26' 121.5(9) . .
C27' C28' C29' 120.0(9) . .
C28' C29' C24' 119.4(8) . .
C31' C30' C35' 118.2(7) . .
C31' C30' P2' 124.8(6) . .
C35' C30' P2' 117.0(6) . .
C32' C31' C30' 121.1(8) . .
C33' C32' C31' 120.7(8) . .
C32' C33' C34' 119.6(9) . .
C35' C34' C33' 119.5(9) . .
C34' C35' C30' 120.8(8) . .
C37' C36' C41' 120.0 . .
C37' C36' P2' 120.9(3) . .
C41' C36' P2' 119.1(3) . .
C36' C37' C38' 120.0 . .
C39' C38' C37' 120.0 . .
C40' C39' C38' 120.0 . .
C39' C40' C41' 120.0 . .
C40' C41' C36' 120.0 . .
C37B C36B C41B 120.0 . .
C37B C36B P2' 120.0(7) . .
C41B C36B P2' 119.9(7) . .
C36B C37B C38B 120.0 . .
C37B C38B C39B 120.0 . .
C40B C39B C38B 120.0 . .
C39B C40B C41B 120.0 . .
C40B C41B C36B 120.0 . .
C51 C52 C53 120.7(18) . .
C52 C53 C54 120.2(15) . .
C55 C54 C53 121.1(16) . .
C54 C55 C56 120.2(19) . .
C51A C52A C53A 121(2) . .
C54A C53A C52A 121(2) . .
C55A C54A C53A 122(2) . .
C54A C55A C56A 122(2) . .

loop_
_geom_bond_atom_site_label_1
_geom_bond_atom_site_label_2
_geom_bond_distance
_geom_bond_site_symmetry_2
Pt C1 2.019(7) .
Pt C11 2.025(7) .
Pt P2 2.2723(18) .
Pt P1 2.2871(19) .
P1 C16 1.821(8) .
P1 C24A 1.835(11) .
P1 C24 1.837(5) .
P1 C18 1.842(8) .
P2 C36 1.798(8) .
P2 C30 1.817(8) .
P2 C17 1.828(8) .
C1 C2 1.195(10) .
C2 C3 1.469(10) .
C3 C4 1.373(11) .
C3 C8 1.380(11) .
C4 C5 1.397(11) .
C5 C6 1.374(12) .
C6 C7 1.374(12) .
C6 C9 1.457(12) .
C7 C8 1.414(12) .
C9 C10 1.170(13) .
C11 C12 1.182(10) .
C12 C13 1.444(10) .
C13 C14 1.390(13) .
C13 C15 1.406(12) .
C14 C15 1.383(11) 2_766
C15 C14 1.383(11) 2_766
C16 C17 1.539(11) .
C18 C23 1.372(13) .
C18 C19 1.374(13) .
C19 C20 1.408(15) .
C20 C21 1.323(18) .
C21 C22 1.367(18) .
C22 C23 1.379(15) .
C24 C25 1.3900 .
C24 C29 1.3900 .
C25 C26 1.3900 .
C26 C27 1.3900 .
C27 C28 1.3900 .
C28 C29 1.3900 .
C24A C25A 1.3900 .
C24A C29A 1.3900 .
C25A C26A 1.3900 .
C26A C27A 1.3900 .
C27A C28A 1.3900 .
C28A C29A 1.3900 .
C30 C31 1.371(12) .
C30 C35 1.393(11) .
C31 C32 1.393(13) .
C32 C33 1.394(16) .
C33 C34 1.373(15) .
C34 C35 1.388(12) .
C36 C41 1.394(11) .
C36 C37 1.405(11) .
C37 C38 1.370(13) .
C38 C39 1.367(15) .
C39 C40 1.403(14) .
C40 C41 1.373(12) .
Pt' C11' 2.005(6) .
Pt' C1' 2.020(7) .
Pt' P2' 2.2701(17) .
Pt' P1' 2.2709(18) .
P1' C24' 1.810(8) .
P1' C18' 1.816(8) .
P1' C16' 1.840(7) .
P2' C30' 1.819(8) .
P2' C36B 1.831(12) .
P2' C36' 1.832(5) .
P2' C17' 1.835(8) .
C1' C2' 1.202(10) .
C2' C3' 1.437(11) .
C3' C8' 1.375(14) .
C3' C4' 1.376(13) .
C4' C5' 1.381(13) .
C5' C6' 1.395(14) .
C6' C7' 1.365(16) .
C6' C9' 1.446(13) .
C7' C8' 1.401(15) .
C9' C10' 1.167(14) .
C11' C12' 1.197(9) .
C12' C13' 1.437(9) .
C13' C14' 1.382(10) .
C13' C15' 1.401(10) .
C14' C15' 1.393(9) 2_657
C15' C14' 1.393(9) 2_657
C16' C17' 1.525(11) .
C18' C23' 1.370(11) .
C18' C19' 1.411(12) .
C19' C20' 1.374(12) .
C20' C21' 1.371(14) .
C21' C22' 1.373(14) .
C22' C23' 1.401(12) .
C24' C25' 1.390(12) .
C24' C29' 1.401(11) .
C25' C26' 1.357(15) .
C26' C27' 1.394(18) .
C27' C28' 1.345(17) .
C28' C29' 1.390(12) .
C30' C31' 1.381(10) .
C30' C35' 1.389(11) .
C31' C32' 1.375(13) .
C32' C33' 1.359(14) .
C33' C34' 1.393(13) .
C34' C35' 1.381(12) .
C36' C37' 1.3900 .
C36' C41' 1.3900 .
C37' C38' 1.3900 .
C38' C39' 1.3900 .
C39' C40' 1.3900 .
C40' C41' 1.3900 .
C36B C37B 1.3900 .
C36B C41B 1.3900 .
C37B C38B 1.3900 .
C38B C39B 1.3900 .
C39B C40B 1.3900 .
C40B C41B 1.3900 .
C51 C52 1.424(17) .
C52 C53 1.430(16) .
C53 C54 1.436(15) .
C54 C55 1.424(16) .
C55 C56 1.440(18) .
C51A C52A 1.429(19) .
C52A C53A 1.430(19) .
C53A C54A 1.427(19) .
C54A C55A 1.420(19) .
C55A C56A 1.425(19) .
